data_7218988
loop_
_publ_author_name
'Peng, Yu-Xin'
'Wang, Na'
'Dai, Yuan'
'Hu, Bin'
'Ma, Bin Bin'
'Huang, Wei'

_publ_section_title
;
 Simultaneous enhancement of fluorescence and solubility by N-alkylation
 and functionalization of 2-(2-thienyl)imidazo[4,5-f][1,10]-phenanthroline
 with heterocyclic bridges
;
_journal_name_full 'RSC Adv.'
_journal_paper_doi 10.1039/C4RA12627K
_journal_year 2014
_chemical_formula_moiety 'C34 H25 Cl3 N4 S2'
_chemical_formula_sum 'C34 H25 Cl3 N4 S2'
_chemical_formula_weight 660.05
_chemical_name_systematic
; 
 ? 
;
_space_group_IT_number 14
_symmetry_cell_setting monoclinic
_symmetry_space_group_name_Hall '-P 2ybc'
_symmetry_space_group_name_H-M 'P 1 21/c 1'
_atom_sites_solution_hydrogens geom
_atom_sites_solution_primary direct
_atom_sites_solution_secondary difmap
_audit_creation_method SHELXL-97
_cell_angle_alpha 90.00
_cell_angle_beta 93.350(2)
_cell_angle_gamma 90.00
_cell_formula_units_Z 4
_cell_length_a 9.5995(16)
_cell_length_b 10.9578(19)
_cell_length_c 29.580(5)
_cell_measurement_reflns_used 5452
_cell_measurement_temperature 293(2)
_cell_measurement_theta_max 23.505
_cell_measurement_theta_min 2.477
_cell_volume 3106.2(9)
_computing_cell_refinement SMART
_computing_data_collection 'SMART (BRUKER 2000)'
_computing_data_reduction 'SAINT (BRUKER 2000)'
_computing_molecular_graphics SHELXTL
_computing_publication_material SHELXTL
_computing_structure_refinement SHELXTL
_computing_structure_solution 'SHELXTL (BRUKER 2000)'
_diffrn_ambient_temperature 293(2)
_diffrn_measured_fraction_theta_full 0.996
_diffrn_measured_fraction_theta_max 0.996
_diffrn_measurement_device_type 'BRUKER Smart Apex CCD area detector'
_diffrn_measurement_method '\f and \w scans'
_diffrn_radiation_monochromator graphite
_diffrn_radiation_source 'fine-focus sealed tube'
_diffrn_radiation_type MoK\a
_diffrn_radiation_wavelength 0.71073
_diffrn_reflns_av_R_equivalents 0.0520
_diffrn_reflns_av_sigmaI/netI 0.0455
_diffrn_reflns_limit_h_max 11
_diffrn_reflns_limit_h_min -11
_diffrn_reflns_limit_k_max 9
_diffrn_reflns_limit_k_min -13
_diffrn_reflns_limit_l_max 35
_diffrn_reflns_limit_l_min -35
_diffrn_reflns_number 22247
_diffrn_reflns_theta_full 25.00
_diffrn_reflns_theta_max 25.00
_diffrn_reflns_theta_min 1.38
_exptl_absorpt_coefficient_mu 0.461
_exptl_absorpt_correction_T_max 0.9553
_exptl_absorpt_correction_T_min 0.9425
_exptl_absorpt_correction_type multi-scan
_exptl_absorpt_process_details 'SADABS, BRUKER(2000)'
_exptl_crystal_colour colourless
_exptl_crystal_density_diffrn 1.411
_exptl_crystal_density_method 'not measured'
_exptl_crystal_description needle
_exptl_crystal_F_000 1360
_exptl_crystal_size_max 0.13
_exptl_crystal_size_mid 0.13
_exptl_crystal_size_min 0.10
_refine_diff_density_max 0.460
_refine_diff_density_min -0.410
_refine_diff_density_rms 0.051
_refine_ls_extinction_method none
_refine_ls_goodness_of_fit_ref 1.058
_refine_ls_hydrogen_treatment constr
_refine_ls_matrix_type full
_refine_ls_number_parameters 389
_refine_ls_number_reflns 5452
_refine_ls_number_restraints 0
_refine_ls_restrained_S_all 1.058
_refine_ls_R_factor_all 0.0722
_refine_ls_R_factor_gt 0.0480
_refine_ls_shift/su_max 0.001
_refine_ls_shift/su_mean 0.000
_refine_ls_structure_factor_coef Fsqd
_refine_ls_weighting_details 'calc w=1/[\s^2^(Fo^2^)+(0.0617P)^2^+0.7019P] where P=(Fo^2^+2Fc^2^)/3'
_refine_ls_weighting_scheme calc
_refine_ls_wR_factor_gt 0.1208
_refine_ls_wR_factor_ref 0.1309
_reflns_number_gt 3950
_reflns_number_total 5452
_reflns_threshold_expression >2sigma(I)
_cod_data_source_file c4ra12627k2.cif
_cod_data_source_block 13
_cod_original_sg_symbol_H-M P21/c
_cod_database_code 7218988

loop_
_symmetry_equiv_pos_as_xyz
'x, y, z'
'-x, y+1/2, -z+1/2'
'-x, -y, -z'
'x, -y-1/2, z-1/2'

loop_
_atom_site_label
_atom_site_type_symbol
_atom_site_fract_x
_atom_site_fract_y
_atom_site_fract_z
_atom_site_U_iso_or_equiv
_atom_site_adp_type
_atom_site_occupancy
_atom_site_symmetry_multiplicity
_atom_site_calc_flag
_atom_site_refinement_flags
C1 C 0.0974(3) 0.0645(3) -0.10936(10) 0.0615(8) Uani 1 1 d .
H1 H 0.0399 0.0213 -0.1301 0.074 Uiso 1 1 calc R
C2 C 0.0397(3) 0.1616(3) -0.08730(9) 0.0581(7) Uani 1 1 d .
H2 H -0.0534 0.1828 -0.0934 0.070 Uiso 1 1 calc R
C3 C 0.1216(3) 0.2261(3) -0.05638(9) 0.0502(7) Uani 1 1 d .
H3 H 0.0858 0.2922 -0.0411 0.060 Uiso 1 1 calc R
C4 C 0.2611(2) 0.1900(2) -0.04824(8) 0.0416(6) Uani 1 1 d .
C5 C 0.3552(2) 0.2489(2) -0.01582(8) 0.0400(6) Uani 1 1 d .
C6 C 0.4926(2) 0.2138(2) -0.00948(8) 0.0393(6) Uani 1 1 d .
C7 C 0.5500(2) 0.1166(2) -0.03496(8) 0.0412(6) Uani 1 1 d .
C8 C 0.6901(3) 0.0770(3) -0.03238(10) 0.0533(7) Uani 1 1 d .
H8 H 0.7558 0.1161 -0.0131 0.064 Uiso 1 1 calc R
C9 C 0.7286(3) -0.0182(3) -0.05813(10) 0.0580(7) Uani 1 1 d .
H9 H 0.8208 -0.0447 -0.0567 0.070 Uiso 1 1 calc R
C10 C 0.6299(3) -0.0754(3) -0.08649(10) 0.0576(7) Uani 1 1 d .
H10 H 0.6579 -0.1416 -0.1034 0.069 Uiso 1 1 calc R
C11 C 0.4571(3) 0.0542(2) -0.06589(8) 0.0414(6) Uani 1 1 d .
C12 C 0.3112(3) 0.0912(2) -0.07261(8) 0.0413(6) Uani 1 1 d .
C13 C 0.4428(3) 0.3667(2) 0.03511(8) 0.0419(6) Uani 1 1 d .
C14 C 0.4547(3) 0.4629(2) 0.06901(8) 0.0434(6) Uani 1 1 d .
C15 C 0.5632(3) 0.5325(2) 0.08571(9) 0.0516(7) Uani 1 1 d .
H15 H 0.6545 0.5220 0.0775 0.062 Uiso 1 1 calc R
C16 C 0.5241(3) 0.6212(3) 0.11647(9) 0.0541(7) Uani 1 1 d .
H16 H 0.5873 0.6758 0.1304 0.065 Uiso 1 1 calc R
C17 C 0.3858(3) 0.6210(2) 0.12434(8) 0.0444(6) Uani 1 1 d .
C18 C 0.3122(3) 0.7071(2) 0.15250(8) 0.0475(6) Uani 1 1 d .
C19 C 0.3745(3) 0.8179(3) 0.16373(10) 0.0627(8) Uani 1 1 d .
H19 H 0.4630 0.8339 0.1539 0.075 Uiso 1 1 calc R
C20 C 0.3105(4) 0.9054(3) 0.18886(11) 0.0732(9) Uani 1 1 d .
H20 H 0.3563 0.9784 0.1958 0.088 Uiso 1 1 calc R
C21 C 0.1797(3) 0.8853(3) 0.20365(11) 0.0688(9) Uani 1 1 d .
H21 H 0.1364 0.9449 0.2203 0.083 Uiso 1 1 calc R
C22 C 0.1128(3) 0.7767(3) 0.19383(8) 0.0520(7) Uani 1 1 d .
C23 C -0.0243(3) 0.7382(3) 0.20592(9) 0.0555(7) Uani 1 1 d .
C24 C -0.1209(4) 0.8009(4) 0.23029(11) 0.0742(9) Uani 1 1 d .
H24 H -0.0997 0.8781 0.2418 0.089 Uiso 1 1 calc R
C25 C -0.2468(4) 0.7490(4) 0.23722(13) 0.0863(11) Uani 1 1 d .
H25 H -0.3112 0.7912 0.2535 0.104 Uiso 1 1 calc R
C26 C -0.2800(4) 0.6348(4) 0.22041(13) 0.0846(11) Uani 1 1 d .
H26 H -0.3665 0.6011 0.2256 0.102 Uiso 1 1 calc R
C27 C -0.1874(3) 0.5701(3) 0.19617(11) 0.0711(9) Uani 1 1 d .
H27 H -0.2101 0.4932 0.1846 0.085 Uiso 1 1 calc R
C28 C -0.0590(3) 0.6225(3) 0.18935(9) 0.0558(7) Uani 1 1 d .
C29 C 0.1791(3) 0.6871(2) 0.16852(8) 0.0458(6) Uani 1 1 d .
C30 C 0.6885(2) 0.2850(2) 0.04719(8) 0.0440(6) Uani 1 1 d .
H30A H 0.7178 0.2004 0.0493 0.053 Uiso 1 1 calc R
H30B H 0.6827 0.3159 0.0778 0.053 Uiso 1 1 calc R
C31 C 0.7977(3) 0.3574(3) 0.02366(9) 0.0489(6) Uani 1 1 d .
H31A H 0.8193 0.3155 -0.0040 0.059 Uiso 1 1 calc R
H31B H 0.7596 0.4368 0.0153 0.059 Uiso 1 1 calc R
C32 C 0.9310(3) 0.3748(3) 0.05291(12) 0.0663(8) Uani 1 1 d .
H32A H 0.9934 0.4267 0.0368 0.080 Uiso 1 1 calc R
H32B H 0.9088 0.4172 0.0804 0.080 Uiso 1 1 calc R
C33 C 1.0062(3) 0.2587(3) 0.06581(13) 0.0800(10) Uani 1 1 d .
H33A H 0.9512 0.2121 0.0857 0.120 Uiso 1 1 calc R
H33B H 1.0947 0.2777 0.0809 0.120 Uiso 1 1 calc R
H33C H 1.0206 0.2119 0.0390 0.120 Uiso 1 1 calc R
C34 C 0.6758(3) 0.1644(3) 0.17793(10) 0.0671(8) Uani 1 1 d .
H34 H 0.6601 0.1130 0.1510 0.081 Uiso 1 1 calc R
Cl1 Cl 0.55957(12) 0.28745(10) 0.17441(4) 0.1006(3) Uani 1 1 d .
Cl2 Cl 0.64631(13) 0.07844(12) 0.22597(4) 0.1086(4) Uani 1 1 d .
Cl3 Cl 0.84723(10) 0.21744(12) 0.18061(4) 0.1076(4) Uani 1 1 d .
N1 N 0.2289(2) 0.0284(2) -0.10308(7) 0.0537(6) Uani 1 1 d .
N2 N 0.4980(2) -0.0415(2) -0.09098(7) 0.0503(5) Uani 1 1 d .
N3 N 0.3251(2) 0.3435(2) 0.01169(7) 0.0451(5) Uani 1 1 d .
N4 N 0.5495(2) 0.29062(18) 0.02385(6) 0.0411(5) Uani 1 1 d .
S1 S 0.30210(7) 0.50806(7) 0.09209(2) 0.0518(2) Uani 1 1 d .
S2 S 0.07480(8) 0.55732(7) 0.16006(3) 0.0575(2) Uani 1 1 d .

loop_
_atom_site_aniso_label
_atom_site_aniso_U_11
_atom_site_aniso_U_22
_atom_site_aniso_U_33
_atom_site_aniso_U_23
_atom_site_aniso_U_13
_atom_site_aniso_U_12
C1 0.0545(17) 0.071(2) 0.0576(17) -0.0055(15) -0.0128(14) 0.0045(16)
C2 0.0452(15) 0.071(2) 0.0577(16) 0.0025(15) -0.0038(14) 0.0108(15)
C3 0.0456(15) 0.0589(17) 0.0463(14) 0.0020(13) 0.0044(12) 0.0106(13)
C4 0.0398(13) 0.0464(15) 0.0390(13) 0.0036(11) 0.0057(11) 0.0039(12)
C5 0.0388(13) 0.0413(14) 0.0404(12) -0.0001(11) 0.0074(11) 0.0063(11)
C6 0.0379(13) 0.0399(14) 0.0405(13) -0.0007(11) 0.0055(11) 0.0019(11)
C7 0.0407(13) 0.0409(14) 0.0427(13) 0.0026(11) 0.0093(11) 0.0070(11)
C8 0.0452(15) 0.0493(16) 0.0653(17) -0.0060(14) 0.0031(13) 0.0082(13)
C9 0.0470(16) 0.0518(17) 0.0760(19) -0.0059(15) 0.0091(15) 0.0148(14)
C10 0.0592(18) 0.0482(17) 0.0667(18) -0.0069(14) 0.0144(15) 0.0106(15)
C11 0.0471(14) 0.0385(14) 0.0392(13) 0.0001(11) 0.0080(11) 0.0050(12)
C12 0.0435(14) 0.0431(14) 0.0376(12) 0.0016(11) 0.0041(11) 0.0027(12)
C13 0.0425(14) 0.0447(15) 0.0389(12) 0.0013(11) 0.0061(11) 0.0057(12)
C14 0.0456(14) 0.0453(15) 0.0398(13) 0.0000(11) 0.0073(11) 0.0072(12)
C15 0.0481(15) 0.0473(16) 0.0606(16) -0.0043(13) 0.0136(13) 0.0012(13)
C16 0.0592(17) 0.0490(16) 0.0546(15) -0.0057(13) 0.0073(14) -0.0056(14)
C17 0.0517(15) 0.0459(15) 0.0359(12) 0.0004(11) 0.0045(11) 0.0000(13)
C18 0.0586(17) 0.0496(16) 0.0344(12) -0.0042(11) 0.0053(12) 0.0000(13)
C19 0.0673(19) 0.0623(19) 0.0601(17) -0.0158(15) 0.0173(15) -0.0144(16)
C20 0.085(2) 0.064(2) 0.072(2) -0.0270(17) 0.0187(18) -0.0152(19)
C21 0.080(2) 0.063(2) 0.0652(18) -0.0267(16) 0.0160(17) -0.0027(18)
C22 0.0618(17) 0.0561(18) 0.0383(13) -0.0060(12) 0.0043(13) 0.0037(15)
C23 0.0601(18) 0.0634(19) 0.0435(14) 0.0029(14) 0.0087(13) 0.0098(15)
C24 0.076(2) 0.084(2) 0.0650(19) -0.0034(17) 0.0196(17) 0.018(2)
C25 0.077(3) 0.104(3) 0.081(2) 0.013(2) 0.034(2) 0.024(2)
C26 0.061(2) 0.113(3) 0.083(2) 0.032(2) 0.0221(19) 0.007(2)
C27 0.065(2) 0.079(2) 0.071(2) 0.0129(18) 0.0155(17) -0.0034(18)
C28 0.0565(17) 0.0644(19) 0.0471(14) 0.0089(14) 0.0089(13) 0.0031(15)
C29 0.0576(16) 0.0454(15) 0.0344(12) -0.0028(11) 0.0029(12) 0.0000(13)
C30 0.0396(13) 0.0475(15) 0.0447(13) -0.0002(11) -0.0004(11) 0.0057(12)
C31 0.0432(14) 0.0453(15) 0.0588(15) 0.0037(13) 0.0087(12) 0.0059(12)
C32 0.0489(16) 0.064(2) 0.086(2) 0.0039(17) 0.0026(16) -0.0027(15)
C33 0.0519(18) 0.090(3) 0.099(3) 0.018(2) 0.0059(18) 0.0126(18)
C34 0.072(2) 0.070(2) 0.0599(17) -0.0150(16) 0.0090(16) -0.0106(17)
Cl1 0.1086(8) 0.0868(7) 0.1069(7) -0.0027(6) 0.0096(6) 0.0158(6)
Cl2 0.1124(8) 0.1107(9) 0.1028(7) 0.0304(6) 0.0088(6) -0.0057(7)
Cl3 0.0799(6) 0.1266(9) 0.1192(8) -0.0517(7) 0.0314(6) -0.0302(6)
N1 0.0542(14) 0.0546(14) 0.0514(12) -0.0065(11) -0.0059(11) 0.0041(11)
N2 0.0541(13) 0.0437(13) 0.0537(13) -0.0038(10) 0.0085(11) 0.0050(11)
N3 0.0447(12) 0.0471(13) 0.0439(11) -0.0048(10) 0.0062(10) 0.0072(10)
N4 0.0382(11) 0.0441(12) 0.0414(11) -0.0027(9) 0.0046(9) 0.0051(10)
S1 0.0453(4) 0.0598(5) 0.0505(4) -0.0174(3) 0.0052(3) 0.0030(3)
S2 0.0602(4) 0.0516(4) 0.0620(4) -0.0061(3) 0.0143(4) -0.0043(4)

loop_
_atom_type_symbol
_atom_type_description
_atom_type_scat_dispersion_real
_atom_type_scat_dispersion_imag
_atom_type_scat_source
C C 0.0033 0.0016 'International Tables Vol C Tables 4.2.6.8 and 6.1.1.4'
H H 0.0000 0.0000 'International Tables Vol C Tables 4.2.6.8 and 6.1.1.4'
N N 0.0061 0.0033 'International Tables Vol C Tables 4.2.6.8 and 6.1.1.4'
S S 0.1246 0.1234 'International Tables Vol C Tables 4.2.6.8 and 6.1.1.4'
Cl Cl 0.1484 0.1585 'International Tables Vol C Tables 4.2.6.8 and 6.1.1.4'

loop_
_geom_angle_atom_site_label_1
_geom_angle_atom_site_label_2
_geom_angle_atom_site_label_3
_geom_angle
N1 C1 C2 124.7(3)
N1 C1 H1 117.7
C2 C1 H1 117.7
C3 C2 C1 118.9(3)
C3 C2 H2 120.6
C1 C2 H2 120.6
C2 C3 C4 118.4(3)
C2 C3 H3 120.8
C4 C3 H3 120.8
C12 C4 C3 118.8(2)
C12 C4 C5 118.1(2)
C3 C4 C5 123.1(2)
N3 C5 C6 111.5(2)
N3 C5 C4 126.6(2)
C6 C5 C4 121.9(2)
C5 C6 N4 105.2(2)
C5 C6 C7 122.0(2)
N4 C6 C7 132.7(2)
C8 C7 C11 116.6(2)
C8 C7 C6 126.5(2)
C11 C7 C6 116.9(2)
C9 C8 C7 119.8(3)
C9 C8 H8 120.1
C7 C8 H8 120.1
C8 C9 C10 119.4(3)
C8 C9 H9 120.3
C10 C9 H9 120.3
N2 C10 C9 123.7(3)
N2 C10 H10 118.1
C9 C10 H10 118.1
N2 C11 C7 122.4(2)
N2 C11 C12 116.5(2)
C7 C11 C12 121.1(2)
N1 C12 C4 122.1(2)
N1 C12 C11 117.9(2)
C4 C12 C11 120.0(2)
N3 C13 N4 112.6(2)
N3 C13 C14 122.3(2)
N4 C13 C14 125.2(2)
C15 C14 C13 133.2(2)
C15 C14 S1 110.22(19)
C13 C14 S1 116.51(19)
C14 C15 C16 113.4(2)
C14 C15 H15 123.3
C16 C15 H15 123.3
C17 C16 C15 114.3(3)
C17 C16 H16 122.9
C15 C16 H16 122.9
C16 C17 C18 127.0(2)
C16 C17 S1 109.5(2)
C18 C17 S1 123.3(2)
C19 C18 C29 116.4(2)
C19 C18 C17 119.0(2)
C29 C18 C17 124.6(2)
C20 C19 C18 122.6(3)
C20 C19 H19 118.7
C18 C19 H19 118.7
C21 C20 C19 120.4(3)
C21 C20 H20 119.8
C19 C20 H20 119.8
C20 C21 C22 119.7(3)
C20 C21 H21 120.1
C22 C21 H21 120.1
C21 C22 C29 119.7(3)
C21 C22 C23 128.3(3)
C29 C22 C23 112.0(2)
C24 C23 C28 118.6(3)
C24 C23 C22 129.0(3)
C28 C23 C22 112.4(2)
C25 C24 C23 119.8(4)
C25 C24 H24 120.1
C23 C24 H24 120.1
C24 C25 C26 121.0(4)
C24 C25 H25 119.5
C26 C25 H25 119.5
C27 C26 C25 121.0(4)
C27 C26 H26 119.5
C25 C26 H26 119.5
C26 C27 C28 118.1(4)
C26 C27 H27 121.0
C28 C27 H27 121.0
C27 C28 C23 121.6(3)
C27 C28 S2 126.1(3)
C23 C28 S2 112.3(2)
C18 C29 C22 121.2(2)
C18 C29 S2 127.0(2)
C22 C29 S2 111.7(2)
N4 C30 C31 113.3(2)
N4 C30 H30A 108.9
C31 C30 H30A 108.9
N4 C30 H30B 108.9
C31 C30 H30B 108.9
H30A C30 H30B 107.7
C32 C31 C30 112.8(2)
C32 C31 H31A 109.0
C30 C31 H31A 109.0
C32 C31 H31B 109.0
C30 C31 H31B 109.0
H31A C31 H31B 107.8
C33 C32 C31 114.6(3)
C33 C32 H32A 108.6
C31 C32 H32A 108.6
C33 C32 H32B 108.6
C31 C32 H32B 108.6
H32A C32 H32B 107.6
C32 C33 H33A 109.5
C32 C33 H33B 109.5
H33A C33 H33B 109.5
C32 C33 H33C 109.5
H33A C33 H33C 109.5
H33B C33 H33C 109.5
Cl2 C34 Cl3 109.94(18)
Cl2 C34 Cl1 109.39(18)
Cl3 C34 Cl1 110.05(19)
Cl2 C34 H34 109.1
Cl3 C34 H34 109.1
Cl1 C34 H34 109.1
C1 N1 C12 117.2(2)
C10 N2 C11 118.0(2)
C13 N3 C5 104.9(2)
C13 N4 C6 105.81(19)
C13 N4 C30 125.5(2)
C6 N4 C30 128.3(2)
C14 S1 C17 92.62(13)
C28 S2 C29 91.60(14)

loop_
_geom_bond_atom_site_label_1
_geom_bond_atom_site_label_2
_geom_bond_distance
C1 N1 1.325(4)
C1 C2 1.381(4)
C1 H1 0.9300
C2 C3 1.368(4)
C2 H2 0.9300
C3 C4 1.403(3)
C3 H3 0.9300
C4 C12 1.402(3)
C4 C5 1.431(3)
C5 N3 1.360(3)
C5 C6 1.377(3)
C6 N4 1.384(3)
C6 C7 1.433(3)
C7 C8 1.411(3)
C7 C11 1.416(3)
C8 C9 1.356(4)
C8 H8 0.9300
C9 C10 1.379(4)
C9 H9 0.9300
C10 N2 1.318(4)
C10 H10 0.9300
C11 N2 1.356(3)
C11 C12 1.460(3)
C12 N1 1.352(3)
C13 N3 1.315(3)
C13 N4 1.377(3)
C13 C14 1.455(4)
C14 C15 1.360(4)
C14 S1 1.725(2)
C15 C16 1.398(4)
C15 H15 0.9300
C16 C17 1.362(4)
C16 H16 0.9300
C17 C18 1.467(4)
C17 S1 1.731(3)
C18 C19 1.385(4)
C18 C29 1.406(4)
C19 C20 1.380(4)
C19 H19 0.9300
C20 C21 1.371(4)
C20 H20 0.9300
C21 C22 1.375(4)
C21 H21 0.9300
C22 C29 1.408(4)
C22 C23 1.446(4)
C23 C24 1.389(4)
C23 C28 1.393(4)
C24 C25 1.362(5)
C24 H24 0.9300
C25 C26 1.377(6)
C25 H25 0.9300
C26 C27 1.372(5)
C26 H26 0.9300
C27 C28 1.385(4)
C27 H27 0.9300
C28 S2 1.744(3)
C29 S2 1.749(3)
C30 N4 1.467(3)
C30 C31 1.516(4)
C30 H30A 0.9700
C30 H30B 0.9700
C31 C32 1.514(4)
C31 H31A 0.9700
C31 H31B 0.9700
C32 C33 1.502(4)
C32 H32A 0.9700
C32 H32B 0.9700
C33 H33A 0.9600
C33 H33B 0.9600
C33 H33C 0.9600
C34 Cl2 1.742(3)
C34 Cl3 1.743(3)
C34 Cl1 1.749(4)
C34 H34 0.9800

loop_
_geom_torsion_atom_site_label_1
_geom_torsion_atom_site_label_2
_geom_torsion_atom_site_label_3
_geom_torsion_atom_site_label_4
_geom_torsion
N1 C1 C2 C3 -0.5(5)
C1 C2 C3 C4 -0.4(4)
C2 C3 C4 C12 1.1(4)
C2 C3 C4 C5 -178.3(2)
C12 C4 C5 N3 -178.2(2)
C3 C4 C5 N3 1.3(4)
C12 C4 C5 C6 2.5(4)
C3 C4 C5 C6 -178.0(2)
N3 C5 C6 N4 0.4(3)
C4 C5 C6 N4 179.8(2)
N3 C5 C6 C7 -179.3(2)
C4 C5 C6 C7 0.1(4)
C5 C6 C7 C8 177.3(3)
N4 C6 C7 C8 -2.3(4)
C5 C6 C7 C11 -2.6(4)
N4 C6 C7 C11 177.9(2)
C11 C7 C8 C9 -1.4(4)
C6 C7 C8 C9 178.8(3)
C7 C8 C9 C10 -0.2(4)
C8 C9 C10 N2 1.3(5)
C8 C7 C11 N2 2.0(4)
C6 C7 C11 N2 -178.2(2)
C8 C7 C11 C12 -177.4(2)
C6 C7 C11 C12 2.5(3)
C3 C4 C12 N1 -1.1(4)
C5 C4 C12 N1 178.4(2)
C3 C4 C12 C11 178.0(2)
C5 C4 C12 C11 -2.4(3)
N2 C11 C12 N1 -0.2(3)
C7 C11 C12 N1 179.2(2)
N2 C11 C12 C4 -179.4(2)
C7 C11 C12 C4 0.0(4)
N3 C13 C14 C15 -153.2(3)
N4 C13 C14 C15 26.9(4)
N3 C13 C14 S1 22.8(3)
N4 C13 C14 S1 -157.1(2)
C13 C14 C15 C16 175.9(3)
S1 C14 C15 C16 -0.3(3)
C14 C15 C16 C17 0.6(4)
C15 C16 C17 C18 -176.0(2)
C15 C16 C17 S1 -0.6(3)
C16 C17 C18 C19 17.9(4)
S1 C17 C18 C19 -156.9(2)
C16 C17 C18 C29 -163.7(3)
S1 C17 C18 C29 21.5(4)
C29 C18 C19 C20 -0.6(4)
C17 C18 C19 C20 177.9(3)
C18 C19 C20 C21 -0.4(5)
C19 C20 C21 C22 0.8(5)
C20 C21 C22 C29 -0.2(5)
C20 C21 C22 C23 -179.6(3)
C21 C22 C23 C24 -0.2(5)
C29 C22 C23 C24 -179.6(3)
C21 C22 C23 C28 178.8(3)
C29 C22 C23 C28 -0.6(3)
C28 C23 C24 C25 -0.4(5)
C22 C23 C24 C25 178.5(3)
C23 C24 C25 C26 0.0(5)
C24 C25 C26 C27 0.0(6)
C25 C26 C27 C28 0.4(5)
C26 C27 C28 C23 -0.8(5)
C26 C27 C28 S2 179.6(2)
C24 C23 C28 C27 0.8(4)
C22 C23 C28 C27 -178.3(3)
C24 C23 C28 S2 -179.6(2)
C22 C23 C28 S2 1.3(3)
C19 C18 C29 C22 1.2(4)
C17 C18 C29 C22 -177.3(2)
C19 C18 C29 S2 -179.9(2)
C17 C18 C29 S2 1.6(4)
C21 C22 C29 C18 -0.8(4)
C23 C22 C29 C18 178.6(2)
C21 C22 C29 S2 -179.8(2)
C23 C22 C29 S2 -0.4(3)
N4 C30 C31 C32 167.0(2)
C30 C31 C32 C33 62.5(3)
C2 C1 N1 C12 0.5(4)
C4 C12 N1 C1 0.3(4)
C11 C12 N1 C1 -178.9(2)
C9 C10 N2 C11 -0.8(4)
C7 C11 N2 C10 -0.9(4)
C12 C11 N2 C10 178.4(2)
N4 C13 N3 C5 0.1(3)
C14 C13 N3 C5 -179.7(2)
C6 C5 N3 C13 -0.3(3)
C4 C5 N3 C13 -179.7(2)
N3 C13 N4 C6 0.1(3)
C14 C13 N4 C6 179.9(2)
N3 C13 N4 C30 -173.1(2)
C14 C13 N4 C30 6.8(4)
C5 C6 N4 C13 -0.3(3)
C7 C6 N4 C13 179.4(3)
C5 C6 N4 C30 172.7(2)
C7 C6 N4 C30 -7.7(4)
C31 C30 N4 C13 -98.3(3)
C31 C30 N4 C6 90.0(3)
C15 C14 S1 C17 -0.1(2)
C13 C14 S1 C17 -176.9(2)
C16 C17 S1 C14 0.4(2)
C18 C17 S1 C14 175.9(2)
C27 C28 S2 C29 178.3(3)
C23 C28 S2 C29 -1.3(2)
C18 C29 S2 C28 -178.0(2)
C22 C29 S2 C28 1.0(2)
